data_4111379
loop_
_publ_author_name
'Aaron D. Sadow'
'T. Don Tilley'

_publ_contact_author_address
;Department of Chemistry
University of California, Berkeley
Berkeley, CA 94720-1460
;
_publ_contact_author_email tdtilley@socrates.berkeley.edu
_publ_contact_author_fax '510 642 8940'
_publ_contact_author_name 'T. D. Tilley'
_publ_contact_author_phone '510 642 1871'
_publ_section_title
;
 Synthesis and Characterization of Scandium Silyl Complexes of the Type
 Cp*2ScSiHRR'. \s-Bond Metathesis Reactions and Catalytic Dehydrogenative
 Silation of Hydrocarbons
;
_journal_name_full 'Journal of the American Chemical Society'
_journal_page_first 643
_journal_page_last 656
_journal_paper_doi 10.1021/ja040141r
_journal_volume 127
_journal_year 2005
_chemical_formula_moiety 'C38 H37 Sc Si2'
_chemical_formula_sum 'C38 H37 Sc Si2'
_chemical_formula_weight 594.84
_space_group_IT_number 14
_symmetry_cell_setting monoclinic
_symmetry_Int_Tables_number 14
_symmetry_space_group_name_Hall '-P 2yn'
_symmetry_space_group_name_H-M 'P 1 21/n 1'
_audit_creation_date 'Fri Dec 13 13:41:59 2002'
_audit_creation_method 'by teXsan'
_cell_angle_alpha 90.000(1)
_cell_angle_beta 95.289(1)
_cell_angle_gamma 90.000(1)
_cell_formula_units_Z 4
_cell_length_a 9.9125(8)
_cell_length_b 20.937(2)
_cell_length_c 16.232(1)
_cell_measurement_reflns_used 4204
_cell_measurement_temperature 135.2
_cell_measurement_theta_max 45.0
_cell_measurement_theta_min 3.5
_cell_volume 3354.4(5)
_computing_cell_refinement 'Bruker SAINT v5.04'
_computing_data_collection 'Bruker SMART v5.052d'
_computing_data_reduction 'Bruker SAINT v5.04'
_computing_publication_material teXsan
_computing_structure_refinement teXsan
_computing_structure_solution SIR92
_diffrn_ambient_temperature 135.2
_diffrn_measurement_device_type 'SMART CCD'
_diffrn_measurement_method \w-scan
_diffrn_orient_matrix_UB_11 0.00000
_diffrn_orient_matrix_UB_12 0.00000
_diffrn_orient_matrix_UB_13 0.00000
_diffrn_orient_matrix_UB_21 0.00000
_diffrn_orient_matrix_UB_22 0.00000
_diffrn_orient_matrix_UB_23 0.00000
_diffrn_orient_matrix_UB_31 0.00000
_diffrn_orient_matrix_UB_32 0.00000
_diffrn_orient_matrix_UB_33 0.00000
_diffrn_radiation_monochromator graphite
_diffrn_radiation_type MoK\a
_diffrn_radiation_wavelength 0.7107
_diffrn_reflns_av_R_equivalents 0.0435
_diffrn_reflns_limit_h_max 11
_diffrn_reflns_limit_h_min 0
_diffrn_reflns_limit_k_max 23
_diffrn_reflns_limit_k_min -23
_diffrn_reflns_limit_l_max 18
_diffrn_reflns_limit_l_min -18
_diffrn_reflns_number 13104
_diffrn_reflns_theta_max 24.70
_diffrn_source 'X-ray tube'
_diffrn_standards_decay_% 0.00
_diffrn_standards_interval_count 0
_diffrn_standards_number 0
_exptl_absorpt_coefficient_mu 0.314
_exptl_absorpt_correction_T_max 0.95
_exptl_absorpt_correction_T_min 0.51
_exptl_absorpt_correction_type empirical
_exptl_absorpt_process_details 'Blessing, 1995'
_exptl_crystal_colour yellow
_exptl_crystal_density_diffrn 1.178
_exptl_crystal_description block
_exptl_crystal_F_000 1256.00
_exptl_crystal_size_max 0.230
_exptl_crystal_size_mid 0.230
_exptl_crystal_size_min 0.150
_refine_diff_density_max 0.38
_refine_diff_density_min -0.40
_refine_ls_extinction_coef 0.00000
_refine_ls_extinction_method none
_refine_ls_goodness_of_fit_ref 1.455
_refine_ls_hydrogen_treatment constr
_refine_ls_matrix_type full
_refine_ls_number_parameters 382
_refine_ls_number_reflns 3349
_refine_ls_number_restraints 0
_refine_ls_R_factor_all 0.0778
_refine_ls_R_factor_gt 0.0442
_refine_ls_shift/su_max 0.9680
_refine_ls_shift/su_mean 0.0000
_refine_ls_structure_factor_coef F
_refine_ls_weighting_scheme sigma
_refine_ls_wR_factor_all 0.0612
_refine_ls_wR_factor_gt 0.0534
_refine_ls_wR_factor_ref 0.0534
_reflns_number_gt 3349
_reflns_number_total 5548
_reflns_threshold_expression I>3.00sigma
_cod_data_source_file ja040141r_s2.cif
_cod_data_source_block Cp*2ScSiH2SiPh3
_cod_original_cell_volume 3354.3(4)
_cod_original_sg_symbol_H-M 'P 21/n'
_cod_database_code 4111379

loop_
_symmetry_equiv_pos_as_xyz
'   +x,   +y,   +z'
1/2-x,1/2+y,1/2-z
'   -x,   -y,   -z'
1/2+x,1/2-y,1/2+z

loop_
_atom_site_aniso_label
_atom_site_aniso_U_11
_atom_site_aniso_U_22
_atom_site_aniso_U_33
_atom_site_aniso_U_12
_atom_site_aniso_U_13
_atom_site_aniso_U_23
Sc(1) 0.0182(4) 0.0219(4) 0.0184(4) 0.0003(3) -0.0013(3) 0.0014(3)
Si(1) 0.0279(7) 0.0243(6) 0.0229(6) 0.0013(5) 0.0058(5) 0.0029(5)
Si(2) 0.0225(6) 0.0218(6) 0.0174(5) 0.0020(5) 0.0020(4) -0.0001(5)
C(1) 0.017(2) 0.042(3) 0.023(2) -0.004(2) -0.007(2) 0.014(2)
C(2) 0.026(2) 0.028(2) 0.019(2) 0.002(2) -0.008(2) 0.003(2)
C(3) 0.025(2) 0.034(2) 0.015(2) 0.002(2) -0.002(2) 0.002(2)
C(4) 0.024(2) 0.027(2) 0.017(2) 0.002(2) -0.005(2) 0.003(2)
C(5) 0.021(2) 0.031(2) 0.021(2) 0.005(2) -0.002(2) 0.006(2)
C(6) 0.020(2) 0.033(2) 0.035(2) 0.002(2) -0.008(2) -0.005(2)
C(7) 0.019(2) 0.033(2) 0.024(2) -0.006(2) -0.003(2) -0.001(2)
C(8) 0.021(2) 0.028(2) 0.023(2) -0.006(2) -0.005(2) 0.001(2)
C(9) 0.022(2) 0.033(2) 0.020(2) -0.004(2) -0.004(2) -0.001(2)
C(10) 0.022(2) 0.030(2) 0.026(2) -0.005(2) -0.012(2) 0.005(2)
C(11) 0.026(3) 0.060(3) 0.048(3) -0.013(2) -0.012(2) 0.021(3)
C(12) 0.055(3) 0.040(3) 0.028(2) 0.002(2) -0.019(2) -0.005(2)
C(13) 0.034(3) 0.052(3) 0.021(2) 0.001(2) 0.004(2) 0.001(2)
C(14) 0.047(3) 0.029(3) 0.032(2) 0.002(2) -0.010(2) 0.007(2)
C(15) 0.029(2) 0.067(3) 0.030(2) 0.020(2) 0.008(2) 0.010(2)
C(16) 0.020(3) 0.047(3) 0.083(4) 0.004(2) -0.009(2) -0.007(3)
C(17) 0.028(2) 0.053(3) 0.039(2) -0.014(2) 0.003(2) -0.005(2)
C(18) 0.047(3) 0.030(2) 0.033(2) -0.003(2) -0.009(2) -0.004(2)
C(19) 0.042(3) 0.057(3) 0.021(2) -0.007(2) 0.001(2) -0.010(2)
C(20) 0.049(3) 0.039(3) 0.039(3) -0.007(2) -0.026(2) 0.016(2)
C(21) 0.030(2) 0.017(2) 0.019(2) 0.002(2) -0.004(2) 0.002(2)
C(22) 0.044(3) 0.031(2) 0.024(2) 0.002(2) -0.002(2) -0.004(2)
C(23) 0.061(3) 0.034(3) 0.030(2) -0.005(2) -0.015(2) -0.004(2)
C(24) 0.042(3) 0.026(2) 0.056(3) -0.002(2) -0.026(2) 0.006(2)
C(25) 0.027(2) 0.031(2) 0.053(3) -0.001(2) -0.002(2) 0.003(2)
C(26) 0.028(2) 0.030(2) 0.029(2) 0.000(2) -0.002(2) 0.000(2)
C(27) 0.024(2) 0.022(2) 0.014(2) 0.004(2) 0.003(2) -0.004(2)
C(28) 0.023(2) 0.027(2) 0.024(2) 0.001(2) 0.002(2) 0.001(2)
C(29) 0.037(3) 0.026(2) 0.028(2) -0.005(2) 0.005(2) 0.005(2)
C(30) 0.042(3) 0.023(2) 0.020(2) 0.004(2) -0.008(2) 0.002(2)
C(31) 0.027(2) 0.035(2) 0.027(2) 0.002(2) -0.012(2) -0.003(2)
C(32) 0.026(2) 0.025(2) 0.027(2) -0.003(2) 0.000(2) 0.001(2)
C(33) 0.024(2) 0.024(2) 0.023(2) -0.002(2) 0.003(2) -0.006(2)
C(34) 0.031(2) 0.030(2) 0.020(2) -0.001(2) -0.001(2) -0.002(2)
C(35) 0.049(3) 0.035(3) 0.018(2) -0.004(2) 0.002(2) -0.009(2)
C(36) 0.041(3) 0.036(3) 0.033(3) -0.002(2) 0.006(2) -0.017(2)
C(37) 0.036(3) 0.032(3) 0.039(3) 0.009(2) 0.002(2) -0.009(2)
C(38) 0.038(3) 0.033(3) 0.026(2) 0.006(2) 0.002(2) -0.005(2)

loop_
_atom_site_label
_atom_site_fract_x
_atom_site_fract_y
_atom_site_fract_z
_atom_site_U_iso_or_equiv
_atom_site_thermal_displace_type
_atom_site_occupancy
Sc(1) 0.26607(7) 0.37771(3) -0.17872(4) 0.0192 Uij 1.000
Si(1) 0.2601(1) 0.24491(5) -0.16052(6) 0.0249 Uij 1.000
Si(2) 0.1241(1) 0.19376(5) -0.06807(6) 0.0201 Uij 1.000
C(1) 0.0450(4) 0.3680(2) -0.2635(2) 0.0265 Uij 1.000
C(2) 0.1463(4) 0.3538(2) -0.3172(2) 0.0249 Uij 1.000
C(3) 0.2222(4) 0.4093(2) -0.3252(2) 0.0231 Uij 1.000
C(4) 0.1684(4) 0.4587(2) -0.2797(2) 0.0225 Uij 1.000
C(5) 0.0594(4) 0.4325(2) -0.2394(2) 0.0259 Uij 1.000
C(6) 0.4969(4) 0.3739(2) -0.1052(2) 0.0310 Uij 1.000
C(7) 0.4808(4) 0.4349(2) -0.1430(2) 0.0235 Uij 1.000
C(8) 0.3815(4) 0.4691(2) -0.1036(2) 0.0260 Uij 1.000
C(9) 0.3339(4) 0.4284(2) -0.0426(2) 0.0234 Uij 1.000
C(10) 0.4060(4) 0.3701(2) -0.0425(2) 0.0268 Uij 1.000
C(11) -0.0708(4) 0.3244(2) -0.2476(3) 0.0464 Uij 1.000
C(12) 0.1575(5) 0.2947(2) -0.3682(3) 0.0401 Uij 1.000
C(13) 0.3324(4) 0.4166(2) -0.3836(2) 0.0355 Uij 1.000
C(14) 0.1985(4) 0.5284(2) -0.2909(2) 0.0366 Uij 1.000
C(15) -0.0306(4) 0.4697(2) -0.1875(3) 0.0415 Uij 1.000
C(16) 0.6032(4) 0.3254(2) -0.1217(3) 0.0497 Uij 1.000
C(17) 0.5653(4) 0.4589(2) -0.2089(3) 0.0382 Uij 1.000
C(18) 0.3550(4) 0.5396(2) -0.1076(2) 0.0372 Uij 1.000
C(19) 0.2340(4) 0.4483(2) 0.0176(2) 0.0373 Uij 1.000
C(20) 0.4014(5) 0.3177(2) 0.0212(3) 0.0433 Uij 1.000
C(21) -0.0420(4) 0.1656(2) -0.1235(2) 0.0203 Uij 1.000
C(22) -0.0499(4) 0.1405(2) -0.2034(2) 0.0322 Uij 1.000
C(23) -0.1728(5) 0.1205(2) -0.2435(3) 0.0408 Uij 1.000
C(24) -0.2890(5) 0.1247(2) -0.2047(3) 0.0462 Uij 1.000
C(25) -0.2853(4) 0.1493(2) -0.1254(3) 0.0361 Uij 1.000
C(26) -0.1627(4) 0.1700(2) -0.0867(2) 0.0280 Uij 1.000
C(27) 0.2100(4) 0.1232(2) -0.0123(2) 0.0183 Uij 1.000
C(28) 0.1345(4) 0.0743(2) 0.0185(2) 0.0250 Uij 1.000
C(29) 0.1960(4) 0.0239(2) 0.0645(2) 0.0284 Uij 1.000
C(30) 0.3354(4) 0.0219(2) 0.0785(2) 0.0284 Uij 1.000
C(31) 0.4133(4) 0.0695(2) 0.0480(2) 0.0299 Uij 1.000
C(32) 0.3512(4) 0.1195(2) 0.0027(2) 0.0278 Uij 1.000
C(33) 0.0681(4) 0.2490(2) 0.0145(2) 0.0240 Uij 1.000
C(34) 0.0816(4) 0.2346(2) 0.0989(2) 0.0258 Uij 1.000
C(35) 0.0245(4) 0.2735(2) 0.1560(2) 0.0340 Uij 1.000
C(36) -0.0459(4) 0.3272(2) 0.1307(2) 0.0389 Uij 1.000
C(37) -0.0589(4) 0.3432(2) 0.0479(3) 0.0349 Uij 1.000
C(38) -0.0028(4) 0.3052(2) -0.0090(3) 0.0352 Uij 1.000
C(100) 0.1282 0.4044 -0.2851 0.0025 Uij 0.000
C(101) 0.4198 0.4154 -0.0874 0.0025 Uij 0.000
H(1) 0.227(3) 0.206(2) -0.229(2) 0.0299 Uij 1.000
H(2) 0.394(3) 0.217(2) -0.137(2) 0.0299 Uij 1.000

loop_
_atom_type_symbol
_atom_type_oxidation_number
_atom_type_number_in_cell
_atom_type_scat_dispersion_real
_atom_type_scat_dispersion_imag
_atom_type_scat_source
Sc 0 4 0.252 0.372 'International Tables'
Si 0 8 0.082 0.070 'International Tables'
C 0 152 0.003 0.002 'International Tables'
H 0 148 0.000 0.000 'International Tables'

loop_
_geom_angle_atom_site_label_1
_geom_angle_atom_site_label_2
_geom_angle_atom_site_label_3
_geom_angle
_geom_angle_publ_flag
SI1 SC1 C1 87.19(10) yes
SI1 SC1 C2 83.27(9) yes
SI1 SC1 C3 111.37(10) yes
SI1 SC1 C4 137.34(9) yes
SI1 SC1 C5 118.6(1) yes
SI1 SC1 C6 86.86(10) yes
SI1 SC1 C7 119.0(1) yes
SI1 SC1 C8 136.52(9) yes
SI1 SC1 C9 109.70(9) yes
SI1 SC1 C10 81.87(9) yes
SI1 SC1 C100 108.77(3) yes
SI1 SC1 C101 107.99(3) yes
C1 SC1 C2 33.1(1) yes
C1 SC1 C3 54.6(1) yes
C1 SC1 C4 54.7(1) yes
C1 SC1 C5 33.0(1) yes
C1 SC1 C6 171.8(1) yes
C1 SC1 C7 150.2(1) yes
C1 SC1 C8 132.5(1) yes
C1 SC1 C9 132.8(1) yes
C1 SC1 C10 150.6(1) yes
C2 SC1 C3 32.7(1) yes
C2 SC1 C4 54.5(1) yes
C2 SC1 C5 55.0(1) yes
C2 SC1 C6 140.2(1) yes
C2 SC1 C7 129.7(1) yes
C2 SC1 C8 139.0(1) yes
C2 SC1 C9 162.4(1) yes
C2 SC1 C10 164.1(1) yes
C3 SC1 C4 32.9(1) yes
C3 SC1 C5 54.9(1) yes
C3 SC1 C6 123.0(1) yes
C3 SC1 C7 99.7(1) yes
C3 SC1 C8 107.3(1) yes
C3 SC1 C9 138.7(1) yes
C3 SC1 C10 154.4(1) yes
C4 SC1 C5 33.3(1) yes
C4 SC1 C6 128.5(1) yes
C4 SC1 C7 95.6(1) yes
C4 SC1 C8 86.1(1) yes
C4 SC1 C9 110.5(1) yes
C4 SC1 C10 140.7(1) yes
C5 SC1 C6 154.1(1) yes
C5 SC1 C7 122.3(1) yes
C5 SC1 C8 99.5(1) yes
C5 SC1 C9 107.6(1) yes
C5 SC1 C10 138.8(1) yes
C6 SC1 C7 33.4(1) yes
C6 SC1 C8 55.1(1) yes
C6 SC1 C9 54.9(1) yes
C6 SC1 C10 33.1(1) yes
C7 SC1 C8 33.2(1) yes
C7 SC1 C9 55.0(1) yes
C7 SC1 C10 55.1(1) yes
C8 SC1 C9 33.2(1) yes
C8 SC1 C10 54.9(1) yes
C9 SC1 C10 32.9(1) yes
C100 SC1 C101 142.96(4) yes
SC1 SI1 SI2 122.43(5) yes
SI1 SI2 C21 111.2(1) yes
SI1 SI2 C27 113.6(1) yes
SI1 SI2 C33 113.2(1) yes
C21 SI2 C27 108.5(2) yes
C21 SI2 C33 103.1(2) yes
C27 SI2 C33 106.7(2) yes
SC1 C1 C2 73.7(2) yes
SC1 C1 C5 72.9(2) yes
SC1 C1 C11 127.0(2) yes
C2 C1 C5 108.1(3) yes
C2 C1 C11 124.8(4) yes
C5 C1 C11 126.3(4) yes
SC1 C2 C1 73.1(2) yes
SC1 C2 C3 72.6(2) yes
SC1 C2 C12 127.6(3) yes
C1 C2 C3 107.5(3) yes
C1 C2 C12 127.2(4) yes
C3 C2 C12 124.6(4) yes
SC1 C3 C2 74.7(2) yes
SC1 C3 C4 74.5(2) yes
SC1 C3 C13 123.7(2) yes
C2 C3 C4 109.3(3) yes
C2 C3 C13 124.5(4) yes
C4 C3 C13 125.7(4) yes
SC1 C4 C3 72.6(2) yes
SC1 C4 C5 72.6(2) yes
SC1 C4 C14 132.1(2) yes
C3 C4 C5 107.3(3) yes
C3 C4 C14 124.2(4) yes
C5 C4 C14 126.7(4) yes
SC1 C5 C1 74.1(2) yes
SC1 C5 C4 74.1(2) yes
SC1 C5 C15 122.1(2) yes
C1 C5 C4 107.7(3) yes
C1 C5 C15 127.1(4) yes
C4 C5 C15 125.0(4) yes
SC1 C6 C7 72.6(2) yes
SC1 C6 C10 74.3(2) yes
SC1 C6 C16 124.4(3) yes
C7 C6 C10 107.9(3) yes
C7 C6 C16 125.6(4) yes
C10 C6 C16 126.1(4) yes
SC1 C7 C6 74.0(2) yes
SC1 C7 C8 74.4(2) yes
SC1 C7 C17 121.4(2) yes
C6 C7 C8 108.3(3) yes
C6 C7 C17 124.0(4) yes
C8 C7 C17 127.5(4) yes
SC1 C8 C7 72.4(2) yes
SC1 C8 C9 73.4(2) yes
SC1 C8 C18 131.7(2) yes
C7 C8 C9 107.6(3) yes
C7 C8 C18 127.2(4) yes
C9 C8 C18 123.5(4) yes
SC1 C9 C8 73.5(2) yes
SC1 C9 C10 74.2(2) yes
SC1 C9 C19 123.5(2) yes
C8 C9 C10 108.5(3) yes
C8 C9 C19 124.4(4) yes
C10 C9 C19 126.7(4) yes
SC1 C10 C6 72.6(2) yes
SC1 C10 C9 72.9(2) yes
SC1 C10 C20 127.0(3) yes
C6 C10 C9 107.7(3) yes
C6 C10 C20 126.3(4) yes
C9 C10 C20 125.4(4) yes
SI2 C21 C22 122.0(3) yes
SI2 C21 C26 121.4(3) yes
C22 C21 C26 116.6(3) yes
C21 C22 C23 121.3(4) yes
C22 C23 C24 120.3(4) yes
C23 C24 C25 120.1(4) yes
C24 C25 C26 119.0(4) yes
C21 C26 C25 122.7(4) yes
SI2 C27 C28 121.0(3) yes
SI2 C27 C32 121.6(3) yes
C28 C27 C32 117.3(3) yes
C27 C28 C29 121.8(3) yes
C28 C29 C30 119.3(4) yes
C29 C30 C31 120.3(3) yes
C30 C31 C32 119.9(3) yes
C27 C32 C31 121.4(4) yes
SI2 C33 C34 123.7(3) yes
SI2 C33 C38 119.5(3) yes
C34 C33 C38 116.6(4) yes
C33 C34 C35 121.3(4) yes
C34 C35 C36 120.5(4) yes
C35 C36 C37 119.5(4) yes
C36 C37 C38 120.4(4) yes
C33 C38 C37 121.7(4) yes

loop_
_geom_bond_atom_site_label_1
_geom_bond_atom_site_label_2
_geom_bond_distance
_geom_bond_publ_flag
SC1 SI1 2.797(1) yes
SC1 C1 2.487(4) yes
SC1 C2 2.495(3) yes
SC1 C3 2.468(3) yes
SC1 C4 2.492(4) yes
SC1 C5 2.472(4) yes
SC1 C6 2.482(4) yes
SC1 C7 2.464(4) yes
SC1 C8 2.490(4) yes
SC1 C9 2.488(4) yes
SC1 C10 2.504(3) yes
SC1 C100 2.1741(6) yes
SC1 C101 2.1741(7) yes
SI1 SI2 2.364(2) yes
SI2 C21 1.896(4) yes
SI2 C27 1.893(4) yes
SI2 C33 1.893(4) yes
C1 C2 1.421(5) yes
C1 C5 1.410(5) yes
C1 C11 1.507(5) yes
C2 C3 1.397(5) yes
C2 C12 1.498(6) yes
C3 C4 1.405(5) yes
C3 C13 1.518(5) yes
C4 C5 1.423(5) yes
C4 C14 1.504(5) yes
C5 C15 1.501(5) yes
C6 C7 1.420(5) yes
C6 C10 1.422(5) yes
C6 C16 1.505(6) yes
C7 C8 1.416(5) yes
C7 C17 1.504(5) yes
C8 C9 1.420(5) yes
C8 C18 1.499(6) yes
C9 C10 1.416(5) yes
C9 C19 1.513(5) yes
C10 C20 1.511(5) yes
C21 C22 1.396(5) yes
C21 C26 1.388(5) yes
C22 C23 1.392(6) yes
C23 C24 1.365(6) yes
C24 C25 1.383(6) yes
C25 C26 1.385(5) yes
C27 C28 1.388(5) yes
C27 C32 1.401(5) yes
C28 C29 1.400(5) yes
C29 C30 1.381(5) yes
C30 C31 1.381(5) yes
C31 C32 1.389(5) yes
C33 C34 1.397(5) yes
C33 C38 1.404(5) yes
C34 C35 1.392(5) yes
C35 C36 1.367(6) yes
C36 C37 1.380(6) yes
C37 C38 1.375(6) yes
